data_4103131
loop_
_publ_author_name
'Meghan A. Dureen'
'Douglas W. Stephan'

_publ_section_title
;
 Reactions of Boron Amidinates with CO2 and CO and Other Small Molecules
;
_journal_name_full 'Journal of the American Chemical Society'
_journal_page_first 13559
_journal_page_last 13568
_journal_paper_doi 10.1021/ja1064153
_journal_volume 132
_journal_year 2010
_chemical_formula_sum 'C27 H21 B F10 N2'
_chemical_formula_weight 574.27
_chemical_name_systematic
; 
 ? 
;
_space_group_IT_number 2
_symmetry_cell_setting triclinic
_symmetry_space_group_name_Hall '-P 1'
_symmetry_space_group_name_H-M 'P -1'
_atom_sites_solution_hydrogens geom
_atom_sites_solution_primary direct
_atom_sites_solution_secondary difmap
_audit_creation_method SHELXL-97
_cell_angle_alpha 76.475(2)
_cell_angle_beta 85.958(2)
_cell_angle_gamma 89.111(2)
_cell_formula_units_Z 2
_cell_length_a 8.4288(3)
_cell_length_b 9.3068(4)
_cell_length_c 17.6394(8)
_cell_measurement_reflns_used 5214
_cell_measurement_temperature 150(2)
_cell_measurement_theta_max 22.83
_cell_measurement_theta_min 2.38
_cell_volume 1342.00(10)
_computing_cell_refinement 'Bruker SAINT'
_computing_data_collection 'Bruker APEX2'
_computing_data_reduction 'Bruker SAINT'
_computing_molecular_graphics 'Bruker SHELXTL'
_computing_publication_material 'Bruker SHELXTL'
_computing_structure_refinement 'SHELXL-97 (Sheldrick, 2008)'
_computing_structure_solution 'SHELXS-97 (Sheldrick, 2008)'
_diffrn_ambient_temperature 150(2)
_diffrn_measured_fraction_theta_full 0.993
_diffrn_measured_fraction_theta_max 0.993
_diffrn_measurement_device_type 'Bruker APEX-II CCD'
_diffrn_measurement_method '\f and \w scans'
_diffrn_radiation_monochromator graphite
_diffrn_radiation_source 'fine-focus sealed tube'
_diffrn_radiation_type MoK\a
_diffrn_radiation_wavelength 0.71073
_diffrn_reflns_av_R_equivalents 0.0286
_diffrn_reflns_av_sigmaI/netI 0.0321
_diffrn_reflns_limit_h_max 10
_diffrn_reflns_limit_h_min -10
_diffrn_reflns_limit_k_max 12
_diffrn_reflns_limit_k_min -12
_diffrn_reflns_limit_l_max 22
_diffrn_reflns_limit_l_min -22
_diffrn_reflns_number 25676
_diffrn_reflns_theta_full 27.58
_diffrn_reflns_theta_max 27.58
_diffrn_reflns_theta_min 2.25
_exptl_absorpt_coefficient_mu 0.132
_exptl_absorpt_correction_T_max 0.9856
_exptl_absorpt_correction_T_min 0.9640
_exptl_absorpt_correction_type multi-scan
_exptl_absorpt_process_details SADABS
_exptl_crystal_colour colourless
_exptl_crystal_density_diffrn 1.421
_exptl_crystal_density_method 'not measured'
_exptl_crystal_description block
_exptl_crystal_F_000 584
_exptl_crystal_size_max 0.28
_exptl_crystal_size_mid 0.12
_exptl_crystal_size_min 0.11
_refine_diff_density_max 0.259
_refine_diff_density_min -0.232
_refine_diff_density_rms 0.033
_refine_ls_extinction_method none
_refine_ls_goodness_of_fit_ref 1.014
_refine_ls_hydrogen_treatment mixed
_refine_ls_matrix_type full
_refine_ls_number_parameters 369
_refine_ls_number_reflns 6154
_refine_ls_number_restraints 0
_refine_ls_restrained_S_all 1.014
_refine_ls_R_factor_all 0.1082
_refine_ls_R_factor_gt 0.0531
_refine_ls_shift/su_max 0.000
_refine_ls_shift/su_mean 0.000
_refine_ls_structure_factor_coef Fsqd
_refine_ls_weighting_details 'calc w=1/[\s^2^(Fo^2^)+(0.0722P)^2^+0.2838P] where P=(Fo^2^+2Fc^2^)/3'
_refine_ls_weighting_scheme calc
_refine_ls_wR_factor_gt 0.1387
_refine_ls_wR_factor_ref 0.1690
_reflns_number_gt 3253
_reflns_number_total 6154
_reflns_threshold_expression >2sigma(I)
_cod_data_source_file ja1064153_si_001_09.cif
_cod_data_source_block (HC(iPrN)(iPrNH)B(C6F5)2(CCPh)
_cod_original_cell_volume 1342.01(10)
_cod_database_code 4103131

loop_
_symmetry_equiv_pos_as_xyz
'x, y, z'
'-x, -y, -z'

loop_
_atom_site_label
_atom_site_type_symbol
_atom_site_fract_x
_atom_site_fract_y
_atom_site_fract_z
_atom_site_U_iso_or_equiv
_atom_site_adp_type
_atom_site_occupancy
_atom_site_symmetry_multiplicity
_atom_site_calc_flag
_atom_site_refinement_flags
F1 F 0.2926(2) 0.37816(17) 0.17672(10) 0.0962(5) Uani 1 1 d .
F2 F 0.3236(4) 0.3171(2) 0.03670(12) 0.1632(11) Uani 1 1 d .
F3 F 0.6152(4) 0.2909(2) -0.03336(10) 0.1900(14) Uani 1 1 d .
F4 F 0.8780(3) 0.3298(2) 0.04080(13) 0.1638(11) Uani 1 1 d .
F5 F 0.85174(19) 0.38859(17) 0.17959(10) 0.0943(5) Uani 1 1 d .
F6 F 0.28787(19) 0.3796(2) 0.40566(9) 0.1023(5) Uani 1 1 d .
F7 F 0.1854(2) 0.1250(3) 0.49324(12) 0.1546(10) Uani 1 1 d .
F8 F 0.3219(3) -0.1326(2) 0.47518(12) 0.1632(11) Uani 1 1 d .
F9 F 0.5651(3) -0.12541(17) 0.36577(13) 0.1537(9) Uani 1 1 d .
F10 F 0.6698(2) 0.12903(16) 0.27691(11) 0.1074(6) Uani 1 1 d .
N1 N 0.69356(18) 0.48363(17) 0.30161(10) 0.0505(4) Uani 1 1 d .
N2 N 0.7208(2) 0.69125(19) 0.19801(11) 0.0576(5) Uani 1 1 d .
C1 C 0.4120(2) 0.5541(2) 0.26791(13) 0.0546(5) Uani 1 1 d .
C2 C 0.3314(2) 0.6629(2) 0.26207(14) 0.0603(6) Uani 1 1 d .
C3 C 0.2371(2) 0.7940(2) 0.25832(15) 0.0602(6) Uani 1 1 d .
C4 C 0.2427(3) 0.9067(3) 0.19073(18) 0.0829(8) Uani 1 1 d .
H4 H 0.3071 0.8956 0.1461 0.099 Uiso 1 1 calc R
C5 C 0.1561(4) 1.0343(3) 0.1878(2) 0.1039(11) Uani 1 1 d .
H5 H 0.1610 1.1106 0.1413 0.125 Uiso 1 1 calc R
C6 C 0.0641(4) 1.0511(4) 0.2510(3) 0.1094(12) Uani 1 1 d .
H6 H 0.0056 1.1399 0.2487 0.131 Uiso 1 1 calc R
C7 C 0.0536(3) 0.9419(4) 0.3184(2) 0.1000(10) Uani 1 1 d .
H7 H -0.0127 0.9543 0.3622 0.120 Uiso 1 1 calc R
C8 C 0.1414(3) 0.8124(3) 0.32201(17) 0.0757(7) Uani 1 1 d .
H8 H 0.1352 0.7364 0.3687 0.091 Uiso 1 1 calc R
C9 C 0.7643(2) 0.6041(2) 0.26275(13) 0.0562(5) Uani 1 1 d .
H9 H 0.8572 0.6317 0.2834 0.067 Uiso 1 1 calc R
C10 C 0.7551(3) 0.4137(3) 0.37866(14) 0.0681(6) Uani 1 1 d .
H10 H 0.6971 0.3180 0.3992 0.082 Uiso 1 1 calc R
C11 C 0.9302(4) 0.3782(5) 0.3716(2) 0.1450(16) Uani 1 1 d .
H11A H 0.9923 0.4695 0.3628 0.217 Uiso 1 1 calc R
H11B H 0.9523 0.3316 0.3276 0.217 Uiso 1 1 calc R
H11C H 0.9597 0.3103 0.4200 0.217 Uiso 1 1 calc R
C12 C 0.7208(6) 0.5059(5) 0.43567(19) 0.1494(17) Uani 1 1 d .
H12A H 0.7779 0.6000 0.4179 0.224 Uiso 1 1 calc R
H12B H 0.7556 0.4540 0.4868 0.224 Uiso 1 1 calc R
H12C H 0.6062 0.5248 0.4402 0.224 Uiso 1 1 calc R
C13 C 0.8159(3) 0.8175(3) 0.15337(14) 0.0689(6) Uani 1 1 d .
H13 H 0.8809 0.8539 0.1904 0.083 Uiso 1 1 calc R
C14 C 0.9280(4) 0.7704(4) 0.09316(18) 0.1046(10) Uani 1 1 d .
H14A H 1.0011 0.6952 0.1195 0.157 Uiso 1 1 calc R
H14B H 0.9889 0.8561 0.0629 0.157 Uiso 1 1 calc R
H14C H 0.8667 0.7292 0.0580 0.157 Uiso 1 1 calc R
C15 C 0.7077(4) 0.9393(3) 0.1175(2) 0.1198(12) Uani 1 1 d .
H15A H 0.6427 0.9056 0.0811 0.180 Uiso 1 1 calc R
H15B H 0.7712 1.0250 0.0891 0.180 Uiso 1 1 calc R
H15C H 0.6383 0.9673 0.1586 0.180 Uiso 1 1 calc R
C16 C 0.5694(3) 0.3927(2) 0.18520(13) 0.0564(5) Uani 1 1 d .
C17 C 0.4412(4) 0.3709(2) 0.14475(15) 0.0744(7) Uani 1 1 d .
C18 C 0.4540(6) 0.3366(3) 0.0721(2) 0.1072(12) Uani 1 1 d .
C19 C 0.6028(8) 0.3248(3) 0.03743(19) 0.1233(17) Uani 1 1 d .
C20 C 0.7335(6) 0.3440(3) 0.0740(2) 0.1047(11) Uani 1 1 d .
C21 C 0.7156(4) 0.3771(2) 0.14620(15) 0.0742(7) Uani 1 1 d .
C22 C 0.4786(2) 0.2691(2) 0.33253(12) 0.0530(5) Uani 1 1 d .
C23 C 0.3583(3) 0.2571(3) 0.39071(14) 0.0696(7) Uani 1 1 d .
C24 C 0.3041(3) 0.1253(4) 0.43813(16) 0.0963(10) Uani 1 1 d .
C25 C 0.3741(5) -0.0035(4) 0.4288(2) 0.1022(12) Uani 1 1 d .
C26 C 0.4941(5) -0.0003(3) 0.3739(2) 0.0946(10) Uani 1 1 d .
C27 C 0.5450(3) 0.1340(2) 0.32776(15) 0.0702(7) Uani 1 1 d .
B1 B 0.5377(3) 0.4250(2) 0.27297(14) 0.0471(5) Uani 1 1 d .
H1 H 0.634(3) 0.680(3) 0.1813(14) 0.067(7) Uiso 1 1 d .

loop_
_atom_site_aniso_label
_atom_site_aniso_U_11
_atom_site_aniso_U_22
_atom_site_aniso_U_33
_atom_site_aniso_U_23
_atom_site_aniso_U_13
_atom_site_aniso_U_12
F1 0.0947(12) 0.0801(10) 0.1159(13) -0.0150(9) -0.0445(10) -0.0218(9)
F2 0.278(3) 0.1079(15) 0.1106(14) -0.0090(12) -0.1055(18) -0.0558(16)
F3 0.408(4) 0.1054(15) 0.0632(12) -0.0373(11) -0.0014(17) -0.010(2)
F4 0.236(3) 0.1153(16) 0.1309(17) -0.0420(13) 0.0929(18) 0.0212(16)
F5 0.0783(10) 0.0853(11) 0.1200(13) -0.0337(10) 0.0183(9) 0.0144(8)
F6 0.0892(11) 0.1235(14) 0.0837(11) -0.0119(10) 0.0209(8) 0.0137(10)
F7 0.1026(14) 0.218(2) 0.1002(14) 0.0460(14) 0.0119(11) -0.0459(14)
F8 0.210(2) 0.1183(15) 0.1267(15) 0.0683(13) -0.0800(15) -0.1020(16)
F9 0.258(3) 0.0408(9) 0.1594(19) 0.0002(10) -0.0759(18) 0.0112(12)
F10 0.1404(15) 0.0588(9) 0.1128(13) -0.0068(9) 0.0078(11) 0.0386(9)
N1 0.0497(9) 0.0403(9) 0.0606(10) -0.0087(8) -0.0077(8) -0.0039(7)
N2 0.0600(12) 0.0460(10) 0.0653(12) -0.0095(9) -0.0039(10) -0.0133(9)
C1 0.0494(11) 0.0454(11) 0.0679(14) -0.0109(10) -0.0043(10) -0.0018(9)
C2 0.0509(12) 0.0482(12) 0.0817(16) -0.0144(11) -0.0060(11) 0.0022(10)
C3 0.0449(11) 0.0474(12) 0.0923(17) -0.0232(12) -0.0075(11) 0.0011(9)
C4 0.0640(15) 0.0574(15) 0.118(2) -0.0034(15) 0.0010(14) 0.0028(12)
C5 0.0788(19) 0.0507(16) 0.171(3) -0.0017(19) -0.017(2) 0.0013(14)
C6 0.087(2) 0.0626(19) 0.193(4) -0.054(2) -0.031(2) 0.0216(16)
C7 0.0768(18) 0.107(3) 0.141(3) -0.076(2) -0.0168(19) 0.0214(18)
C8 0.0660(15) 0.0752(17) 0.0949(19) -0.0362(15) -0.0140(14) 0.0087(13)
C9 0.0543(12) 0.0483(12) 0.0672(14) -0.0146(11) -0.0069(10) -0.0071(10)
C10 0.0691(14) 0.0548(13) 0.0772(16) -0.0019(12) -0.0272(12) -0.0099(11)
C11 0.104(3) 0.171(4) 0.154(4) -0.014(3) -0.058(2) 0.050(3)
C12 0.246(5) 0.139(3) 0.068(2) -0.027(2) -0.045(3) 0.053(3)
C13 0.0809(16) 0.0551(14) 0.0684(15) -0.0110(11) 0.0059(12) -0.0268(12)
C14 0.101(2) 0.119(3) 0.092(2) -0.0305(19) 0.0277(18) -0.0338(19)
C15 0.138(3) 0.0547(17) 0.145(3) 0.0165(18) 0.005(2) -0.0108(18)
C16 0.0793(15) 0.0305(10) 0.0592(13) -0.0087(9) -0.0087(11) -0.0021(9)
C17 0.108(2) 0.0446(13) 0.0703(17) -0.0065(11) -0.0212(15) -0.0135(13)
C18 0.200(4) 0.0530(16) 0.072(2) -0.0076(15) -0.053(2) -0.025(2)
C19 0.258(6) 0.0550(18) 0.057(2) -0.0152(14) -0.004(3) -0.008(3)
C20 0.176(4) 0.0560(17) 0.078(2) -0.0194(15) 0.030(2) 0.0084(19)
C21 0.109(2) 0.0429(12) 0.0701(16) -0.0163(11) 0.0090(15) 0.0070(13)
C22 0.0519(12) 0.0483(12) 0.0570(13) -0.0055(9) -0.0128(10) -0.0066(9)
C23 0.0596(14) 0.0772(17) 0.0661(15) -0.0012(13) -0.0131(12) -0.0110(12)
C24 0.0759(18) 0.126(3) 0.0662(18) 0.0249(18) -0.0157(14) -0.0458(19)
C25 0.126(3) 0.080(2) 0.082(2) 0.0337(18) -0.053(2) -0.055(2)
C26 0.146(3) 0.0429(14) 0.091(2) 0.0052(14) -0.053(2) -0.0147(16)
C27 0.0924(18) 0.0434(12) 0.0720(16) -0.0033(11) -0.0202(14) -0.0022(12)
B1 0.0479(12) 0.0368(11) 0.0570(14) -0.0109(10) -0.0063(10) 0.0005(9)

loop_
_atom_type_symbol
_atom_type_description
_atom_type_scat_dispersion_real
_atom_type_scat_dispersion_imag
_atom_type_scat_source
C C 0.0033 0.0016 'International Tables Vol C Tables 4.2.6.8 and 6.1.1.4'
H H 0.0000 0.0000 'International Tables Vol C Tables 4.2.6.8 and 6.1.1.4'
B B 0.0013 0.0007 'International Tables Vol C Tables 4.2.6.8 and 6.1.1.4'
N N 0.0061 0.0033 'International Tables Vol C Tables 4.2.6.8 and 6.1.1.4'
F F 0.0171 0.0103 'International Tables Vol C Tables 4.2.6.8 and 6.1.1.4'

loop_
_geom_angle_atom_site_label_1
_geom_angle_atom_site_label_2
_geom_angle_atom_site_label_3
_geom_angle
C9 N1 C10 116.29(17)
C9 N1 B1 121.57(17)
C10 N1 B1 121.77(16)
C9 N2 C13 123.3(2)
C2 C1 B1 172.4(2)
C1 C2 C3 177.5(3)
C8 C3 C4 118.4(2)
C8 C3 C2 120.9(2)
C4 C3 C2 120.7(2)
C5 C4 C3 120.7(3)
C6 C5 C4 120.1(3)
C5 C6 C7 121.0(3)
C6 C7 C8 119.3(3)
C3 C8 C7 120.4(3)
N1 C9 N2 126.7(2)
C12 C10 N1 111.2(2)
C12 C10 C11 111.3(3)
N1 C10 C11 112.1(2)
N2 C13 C15 109.4(2)
N2 C13 C14 110.2(2)
C15 C13 C14 112.3(3)
C17 C16 C21 113.5(2)
C17 C16 B1 119.2(2)
C21 C16 B1 127.2(2)
F1 C17 C16 119.9(2)
F1 C17 C18 116.0(3)
C16 C17 C18 124.1(3)
F2 C18 C19 121.0(4)
F2 C18 C17 120.5(4)
C19 C18 C17 118.5(3)
C20 C19 F3 121.1(5)
C20 C19 C18 120.4(3)
F3 C19 C18 118.5(5)
F4 C20 C19 120.3(4)
F4 C20 C21 120.5(4)
C19 C20 C21 119.3(4)
F5 C21 C20 115.2(3)
F5 C21 C16 120.6(2)
C20 C21 C16 124.1(3)
C23 C22 C27 113.1(2)
C23 C22 B1 124.5(2)
C27 C22 B1 122.4(2)
F6 C23 C24 115.5(3)
F6 C23 C22 120.2(2)
C24 C23 C22 124.3(3)
F7 C24 C25 121.1(3)
F7 C24 C23 119.9(4)
C25 C24 C23 119.0(3)
C26 C25 F8 120.8(4)
C26 C25 C24 120.0(3)
F8 C25 C24 119.2(4)
F9 C26 C25 120.2(3)
F9 C26 C27 120.6(4)
C25 C26 C27 119.2(3)
F10 C27 C26 115.8(3)
F10 C27 C22 119.8(2)
C26 C27 C22 124.4(3)
C1 B1 N1 105.73(15)
C1 B1 C22 113.77(17)
N1 B1 C22 110.36(16)
C1 B1 C16 108.16(17)
N1 B1 C16 111.64(16)
C22 B1 C16 107.24(15)

loop_
_geom_bond_atom_site_label_1
_geom_bond_atom_site_label_2
_geom_bond_distance
F1 C17 1.345(3)
F2 C18 1.337(4)
F3 C19 1.354(4)
F4 C20 1.332(4)
F5 C21 1.343(3)
F6 C23 1.348(3)
F7 C24 1.345(4)
F8 C25 1.347(3)
F9 C26 1.334(4)
F10 C27 1.341(3)
N1 C9 1.298(3)
N1 C10 1.488(3)
N1 B1 1.589(3)
N2 C9 1.309(3)
N2 C13 1.467(3)
C1 C2 1.199(3)
C1 B1 1.581(3)
C2 C3 1.437(3)
C3 C8 1.378(3)
C3 C4 1.390(3)
C4 C5 1.377(4)
C5 C6 1.350(5)
C6 C7 1.370(5)
C7 C8 1.396(4)
C10 C12 1.479(4)
C10 C11 1.510(4)
C13 C15 1.494(4)
C13 C14 1.509(4)
C16 C17 1.379(3)
C16 C21 1.391(3)
C16 B1 1.648(3)
C17 C18 1.388(4)
C18 C19 1.371(6)
C19 C20 1.350(6)
C20 C21 1.376(4)
C22 C23 1.377(3)
C22 C27 1.386(3)
C22 B1 1.641(3)
C23 C24 1.377(4)
C24 C25 1.367(5)
C25 C26 1.344(5)
C26 C27 1.379(4)
